data_2207814
loop_
_publ_author_name
'Na Xue'
'Yong-Zhou Hu'

_publ_section_title
4-(3,4-Dimethoxyphenyl)-2-oxo-<i>N</i>,3-bis(3,4,5-trimethoxyphenyl)-2,3-dihydro-1<i>H</i>-imidazoline-1-carboxamide
_journal_coeditor_code JH6031
_journal_issue 1
_journal_name_full 'Acta Crystallographica Section E'
_journal_page_first o327
_journal_page_last o328
_journal_paper_doi 10.1107/S1600536805042005
_journal_volume 62
_journal_year 2006
_chemical_formula_iupac 'C30 H33 N3 O10'
_chemical_formula_moiety 'C30 H33 N3 O10'
_chemical_formula_sum 'C30 H33 N3 O10'
_chemical_formula_weight 595.60
_chemical_name_systematic
;
4-(3,4-Dimethoxyphenyl)-2-oxo-N,3-bis(3,4,5-trimethoxyphenyl)-
2,3-dihydro-1H-imidazoline-1-carboxamide
;
_space_group_IT_number 2
_symmetry_cell_setting triclinic
_symmetry_space_group_name_Hall '-P 1'
_symmetry_space_group_name_H-M 'P -1'
_cell_angle_alpha 93.802(15)
_cell_angle_beta 104.333(16)
_cell_angle_gamma 112.476(14)
_cell_formula_units_Z 2
_cell_length_a 9.429(4)
_cell_length_b 11.209(4)
_cell_length_c 15.890(7)
_cell_measurement_reflns_used 11137
_cell_measurement_temperature 296.0(10)
_cell_measurement_theta_max 27.5
_cell_measurement_theta_min 3.0
_cell_volume 1479.0(11)
_computing_cell_refinement PROCESS-AUTO
_computing_data_collection 'PROCESS-AUTO (Rigaku, 1998)'
_computing_data_reduction 'CrystalStructure (Rigaku/MSC & Rigaku, 2004)'
_computing_molecular_graphics 'Please provide missing information'
_computing_publication_material CrystalStructure
_computing_structure_refinement 'CRYSTALS (Watkin <i>et al.</i>,  1996)'
_computing_structure_solution 'SIR97 (Altomare <i>et al.</i>,  1999)'
_diffrn_detector_area_resol_mean 10.00
_diffrn_measured_fraction_theta_full 0.990
_diffrn_measured_fraction_theta_max 0.990
_diffrn_measurement_device_type 'Rigaku R-AXIS RAPID'
_diffrn_measurement_method \w
_diffrn_radiation_type 'Mo K\a'
_diffrn_radiation_wavelength 0.71075
_diffrn_reflns_av_R_equivalents 0.027
_diffrn_reflns_limit_h_max 12
_diffrn_reflns_limit_h_min -12
_diffrn_reflns_limit_k_max 13
_diffrn_reflns_limit_k_min -14
_diffrn_reflns_limit_l_max 20
_diffrn_reflns_limit_l_min -20
_diffrn_reflns_number 14714
_diffrn_reflns_theta_full 27.49
_diffrn_reflns_theta_max 27.49
_exptl_absorpt_coefficient_mu 0.101
_exptl_absorpt_correction_T_max 0.990
_exptl_absorpt_correction_T_min 0.961
_exptl_absorpt_correction_type multi-scan
_exptl_absorpt_process_details '(ABSCOR; Higashi, 1995)'
_exptl_crystal_colour colourless
_exptl_crystal_density_diffrn 1.337
_exptl_crystal_density_method 'not measured'
_exptl_crystal_description platelet
_exptl_crystal_F_000 628.00
_exptl_crystal_size_max 0.33
_exptl_crystal_size_mid 0.20
_exptl_crystal_size_min 0.10
_refine_diff_density_max 0.66
_refine_diff_density_min -0.54
_refine_ls_extinction_coef 39E1(3)
_refine_ls_extinction_method 'Larson (1970), equation 22'
_refine_ls_goodness_of_fit_ref 1.013
_refine_ls_hydrogen_treatment constr
_refine_ls_number_parameters 440
_refine_ls_number_reflns 6711
_refine_ls_R_factor_gt 0.0571
_refine_ls_shift/su_max 0.0000
_refine_ls_structure_factor_coef Fsqd
_refine_ls_weighting_details 'w = 1/[0.0002Fo^2^ + 3\s(Fo^2^) + 0.5]/(4Fo^2^)'
_refine_ls_weighting_scheme calc
_refine_ls_wR_factor_ref 0.1305
_reflns_number_gt 4056
_reflns_number_total 6711
_reflns_threshold_expression F^2^>2\s(F^2^)
_cod_data_source_file jh6031.cif
_cod_data_source_block I
_cod_original_cell_volume 1479.1(10)
_cod_database_code 2207814

loop_
_symmetry_equiv_pos_site_id
_symmetry_equiv_pos_as_xyz
1 +x,+y,+z
2 -x,-y,-z

loop_
_atom_site_label
_atom_site_fract_x
_atom_site_fract_y
_atom_site_fract_z
_atom_site_U_iso_or_equiv
_atom_site_adp_type
_atom_site_calc_flag
_atom_site_refinement_flags
_atom_site_occupancy
_atom_site_type_symbol
O1 1.19868(18) 0.32905(13) 0.56873(9) 0.0559(4) Uani d . 1.00 O
O2 0.73770(18) 0.19091(14) 0.38843(10) 0.0576(4) Uani d . 1.00 O
O3 1.2779(2) 0.90176(17) 0.19154(12) 0.0760(6) Uani d . 1.00 O
O4 1.0331(2) 0.68805(19) 0.09811(11) 0.0908(6) Uani d . 1.00 O
O5 0.4105(2) 0.46062(18) 0.18159(12) 0.0712(6) Uani d . 1.00 O
O6 0.3721(2) 0.30681(17) 0.03581(11) 0.0712(5) Uani d . 1.00 O
O7 0.5696(2) 0.18927(17) 0.02900(10) 0.0685(5) Uani d . 1.00 O
O8 0.70884(19) -0.25109(14) 0.61772(11) 0.0639(5) Uani d . 1.00 O
O9 0.9730(2) -0.19225(16) 0.75159(11) 0.0667(5) Uani d . 1.00 O
O10 1.2234(2) 0.03984(17) 0.78497(11) 0.0715(5) Uani d . 1.00 O
N1 0.9495(2) 0.15864(16) 0.52388(11) 0.0447(5) Uani d . 1.00 N
N2 1.0086(2) 0.33408(16) 0.45135(10) 0.0428(4) Uani d . 1.00 N
N3 0.8696(2) 0.37810(16) 0.33520(10) 0.0420(4) Uani d . 1.00 N
C1 1.0624(2) 0.2741(2) 0.52057(12) 0.0422(6) Uani d . 1.00 C
C2 1.1096(2) 0.4484(2) 0.43102(12) 0.0456(5) Uani d . 1.00 C
C3 1.0268(2) 0.47807(19) 0.36002(12) 0.0407(5) Uani d . 1.00 C
C4 0.8567(2) 0.2890(2) 0.39046(12) 0.0432(6) Uani d . 1.00 C
C5 1.0863(2) 0.5892(2) 0.31574(12) 0.0413(5) Uani d . 1.00 C
C6 1.2124(2) 0.7034(2) 0.36410(13) 0.0486(6) Uani d . 1.00 C
C7 1.2799(2) 0.8085(2) 0.32495(16) 0.0547(6) Uani d . 1.00 C
C8 1.2217(2) 0.8035(2) 0.23630(16) 0.0527(7) Uani d . 1.00 C
C9 1.0912(2) 0.6899(2) 0.18645(16) 0.0626(7) Uani d . 1.00 C
C10 1.0266(2) 0.5851(2) 0.22596(14) 0.0570(6) Uani d . 1.00 C
C11 1.4037(4) 1.0214(2) 0.2415(2) 0.0897(10) Uani d . 1.00 C
C12 0.8992(6) 0.5722(4) 0.0447(2) 0.1147(18) Uani d . 1.00 C
C13 0.7373(2) 0.35873(19) 0.25816(12) 0.0397(5) Uani d . 1.00 C
C14 0.6402(2) 0.4216(2) 0.26230(13) 0.0465(6) Uani d . 1.00 C
C15 0.5145(2) 0.4022(2) 0.18630(16) 0.0496(6) Uani d . 1.00 C
C16 0.4927(2) 0.3229(2) 0.10944(14) 0.0507(6) Uani d . 1.00 C
C17 0.5968(2) 0.2624(2) 0.10780(13) 0.0486(6) Uani d . 1.00 C
C18 0.7176(2) 0.2779(2) 0.18322(12) 0.0433(5) Uani d . 1.00 C
C19 0.4076(3) 0.5238(2) 0.2614(2) 0.0817(10) Uani d . 1.00 C
C20 0.2443(5) 0.1699(4) 0.0024(3) 0.0955(18) Uani d . 1.00 C
C21 0.6837(3) 0.1408(2) 0.02096(17) 0.0823(10) Uani d . 1.00 C
C22 0.9599(2) 0.0747(2) 0.58456(12) 0.0431(6) Uani d . 1.00 C
C23 0.8296(2) -0.0436(2) 0.56983(13) 0.0471(6) Uani d . 1.00 C
C24 0.8318(2) -0.1316(2) 0.62617(13) 0.0477(6) Uani d . 1.00 C
C25 0.9683(2) -0.1018(2) 0.69772(13) 0.0487(6) Uani d . 1.00 C
C26 1.0966(2) 0.0175(2) 0.71245(13) 0.0502(6) Uani d . 1.00 C
C27 1.0968(2) 0.1068(2) 0.65609(12) 0.0497(6) Uani d . 1.00 C
C28 0.5643(2) -0.2853(2) 0.54888(17) 0.0734(8) Uani d . 1.00 C
C29 0.9108(3) -0.1828(2) 0.82290(19) 0.0836(10) Uani d . 1.00 C
C30 1.3567(3) 0.1639(2) 0.80529(18) 0.0929(10) Uani d . 1.00 C
H1 0.8588 0.1326 0.4837 0.053 Uiso c R 1.00 H
H2 1.2173 0.4971 0.4619 0.050 Uiso c R 1.00 H
H6 1.2535 0.7094 0.4246 0.057 Uiso c R 1.00 H
H7 1.3664 0.8838 0.3591 0.063 Uiso c R 1.00 H
H10 0.9410 0.5095 0.1917 0.061 Uiso c R 1.00 H
H14 0.6564 0.4755 0.3140 0.057 Uiso c R 1.00 H
H18 0.7845 0.2348 0.1833 0.051 Uiso c R 1.00 H
H23 0.7394 -0.0641 0.5217 0.057 Uiso c R 1.00 H
H27 1.1851 0.1866 0.6660 0.057 Uiso c R 1.00 H
H111 1.3718 1.0526 0.2883 0.108 Uiso c R 1.00 H
H112 1.4984 1.0072 0.2662 0.108 Uiso c R 1.00 H
H113 1.4259 1.0855 0.2039 0.108 Uiso c R 1.00 H
H121 0.8111 0.5582 0.0684 0.113 Uiso c R 1.00 H
H122 0.8693 0.5837 -0.0155 0.113 Uiso c R 1.00 H
H123 0.9256 0.4976 0.0469 0.113 Uiso c R 1.00 H
H191 0.3446 0.5739 0.2484 0.109 Uiso c R 1.00 H
H192 0.3614 0.4586 0.2945 0.110 Uiso c R 1.00 H
H193 0.5155 0.5811 0.2954 0.110 Uiso c R 1.00 H
H201 0.2552 0.1174 0.0469 0.109 Uiso c R 1.00 H
H202 0.1401 0.1714 -0.0103 0.109 Uiso c R 1.00 H
H203 0.2561 0.1329 -0.0503 0.110 Uiso c R 1.00 H
H211 0.6967 0.0898 0.0661 0.097 Uiso c R 1.00 H
H212 0.7846 0.2130 0.0276 0.097 Uiso c R 1.00 H
H213 0.6479 0.0867 -0.0360 0.096 Uiso c R 1.00 H
H281 0.4876 -0.3699 0.5516 0.081 Uiso c R 1.00 H
H282 0.5222 -0.2209 0.5560 0.081 Uiso c R 1.00 H
H283 0.5849 -0.2878 0.4927 0.081 Uiso c R 1.00 H
H291 0.9701 -0.0968 0.8586 0.104 Uiso c R 1.00 H
H292 0.9196 -0.2474 0.8582 0.104 Uiso c R 1.00 H
H293 0.7999 -0.1982 0.8001 0.104 Uiso c R 1.00 H
H301 1.4300 0.1723 0.8617 0.097 Uiso c R 1.00 H
H302 1.4106 0.1711 0.7607 0.098 Uiso c R 1.00 H
H303 1.3193 0.2323 0.8072 0.098 Uiso c R 1.00 H

loop_
_atom_site_aniso_label
_atom_site_aniso_U_11
_atom_site_aniso_U_22
_atom_site_aniso_U_33
_atom_site_aniso_U_12
_atom_site_aniso_U_13
_atom_site_aniso_U_23
O1 0.0499(9) 0.0583(9) 0.0450(8) 0.0169(7) -0.0027(7) 0.0114(7)
O2 0.0410(9) 0.0623(9) 0.0571(9) 0.0117(8) 0.0052(7) 0.0261(7)
O3 0.0821(13) 0.0623(10) 0.0745(11) 0.0121(10) 0.0320(10) 0.0291(9)
O4 0.0840(14) 0.0860(13) 0.0556(11) -0.0036(11) -0.0014(9) 0.0326(10)
O5 0.0610(11) 0.0940(13) 0.0809(12) 0.0491(10) 0.0257(9) 0.0357(10)
O6 0.0517(10) 0.0787(11) 0.0612(10) 0.0182(9) -0.0098(8) 0.0250(9)
O7 0.0642(11) 0.0854(12) 0.0424(9) 0.0282(10) 0.0003(8) -0.0007(8)
O8 0.0532(10) 0.0604(10) 0.0679(11) 0.0168(8) 0.0085(8) 0.0230(8)
O9 0.0706(11) 0.0725(11) 0.0678(11) 0.0384(9) 0.0184(9) 0.0360(9)
O10 0.0624(11) 0.0773(11) 0.0541(9) 0.0191(9) -0.0059(8) 0.0256(8)
N1 0.0410(10) 0.0543(10) 0.0369(9) 0.0210(9) 0.0045(8) 0.0134(8)
N2 0.0409(10) 0.0477(10) 0.0352(9) 0.0167(8) 0.0053(7) 0.0110(7)
N3 0.0377(9) 0.0480(9) 0.0365(9) 0.0160(8) 0.0061(7) 0.0122(7)
C1 0.0462(13) 0.0498(12) 0.0333(10) 0.0254(11) 0.0068(9) 0.0079(9)
C2 0.0409(12) 0.0438(11) 0.0420(11) 0.0118(10) 0.0047(9) 0.0069(9)
C3 0.0352(11) 0.0448(11) 0.0386(11) 0.0161(9) 0.0060(9) 0.0065(9)
C4 0.0413(12) 0.0517(12) 0.0372(11) 0.0218(11) 0.0075(9) 0.0118(9)
C5 0.0356(11) 0.0471(11) 0.0437(11) 0.0197(9) 0.0110(9) 0.0112(9)
C6 0.0486(13) 0.0506(12) 0.0435(12) 0.0205(11) 0.0081(10) 0.0084(10)
C7 0.0516(14) 0.0459(12) 0.0594(14) 0.0137(11) 0.0151(11) 0.0072(11)
C8 0.0487(13) 0.0522(13) 0.0602(14) 0.0179(11) 0.0232(11) 0.0212(11)
C9 0.0545(15) 0.0753(16) 0.0481(13) 0.0161(13) 0.0122(11) 0.0254(12)
C10 0.0453(13) 0.0592(14) 0.0464(13) 0.0053(11) 0.0047(10) 0.0134(11)
C11 0.112(2) 0.0546(16) 0.102(2) 0.0179(16) 0.0545(19) 0.0259(15)
C12 0.122(4) 0.109(4) 0.050(2) 0.004(3) -0.016(2) 0.033(2)
C13 0.0323(10) 0.0455(11) 0.0392(11) 0.0154(9) 0.0062(8) 0.0149(9)
C14 0.0447(12) 0.0498(12) 0.0467(12) 0.0188(10) 0.0155(10) 0.0154(10)
C15 0.0355(11) 0.0585(13) 0.0654(15) 0.0256(10) 0.0177(10) 0.0311(11)
C16 0.0352(11) 0.0654(14) 0.0475(13) 0.0186(11) 0.0050(10) 0.0254(11)
C17 0.0446(12) 0.0503(12) 0.0382(11) 0.0095(10) 0.0065(9) 0.0112(10)
C18 0.0384(11) 0.0466(11) 0.0436(11) 0.0176(9) 0.0080(9) 0.0147(9)
C19 0.077(2) 0.087(2) 0.110(2) 0.0540(17) 0.0399(18) 0.0313(17)
C20 0.077(3) 0.125(4) 0.069(3) 0.037(3) 0.005(2) 0.004(3)
C21 0.085(2) 0.098(2) 0.0576(16) 0.0351(19) 0.0188(15) -0.0027(15)
C22 0.0478(12) 0.0525(12) 0.0360(10) 0.0277(11) 0.0117(9) 0.0119(9)
C23 0.0411(12) 0.0592(13) 0.0411(11) 0.0240(11) 0.0062(9) 0.0110(10)
C24 0.0472(13) 0.0500(12) 0.0485(12) 0.0214(11) 0.0158(10) 0.0118(10)
C25 0.0524(13) 0.0574(13) 0.0467(12) 0.0315(11) 0.0152(10) 0.0206(10)
C26 0.0489(13) 0.0655(14) 0.0385(11) 0.0298(12) 0.0054(10) 0.0147(10)
C27 0.0486(13) 0.0556(13) 0.0399(11) 0.0201(11) 0.0058(10) 0.0125(10)
C28 0.0534(16) 0.0740(17) 0.0738(18) 0.0124(13) 0.0083(13) 0.0162(14)
C29 0.080(2) 0.107(2) 0.0736(19) 0.0409(18) 0.0252(16) 0.0494(17)
C30 0.0692(19) 0.105(2) 0.0700(18) 0.0207(17) -0.0165(15) 0.0248(16)

loop_
_atom_type_symbol
_atom_type_description
_atom_type_scat_dispersion_real
_atom_type_scat_dispersion_imag
_atom_type_scat_source
C C 0.003 0.002
;
International Tables for Crystallography
(1992, Vol. C, Tables 4.2.6.8 and 6.1.1.4)
;
H H 0.000 0.000
;
International Tables for Crystallography
(1992, Vol. C, Table 6.1.1.4)
;
O O 0.011 0.006
;
International Tables for Crystallography
(1992, Vol. C, Tables 4.2.6.8 and 6.1.1.4)
;
N N 0.006 0.003
;
International Tables for Crystallography
(1992, Vol. C, Tables 4.2.6.8 and 6.1.1.4)
;

loop_
_geom_angle_atom_site_label_1
_geom_angle_atom_site_label_2
_geom_angle_atom_site_label_3
_geom_angle
C8 O3 C11 117.17(19)
C9 O4 C12 118.9(2)
C15 O5 C19 118.5(2)
C16 O6 C20 116.0(2)
C17 O7 C21 117.61(18)
C24 O8 C28 118.10(19)
C25 O9 C29 113.9(2)
C26 O10 C30 117.6(2)
C1 N1 C22 128.45(16)
C1 N2 C2 122.81(16)
C1 N2 C4 128.11(16)
C2 N2 C4 108.97(17)
C3 N3 C4 110.86(16)
C3 N3 C13 127.65(17)
C4 N3 C13 121.27(14)
O1 C1 N1 127.7(2)
O1 C1 N2 119.14(17)
N1 C1 N2 113.15(16)
N2 C2 C3 109.26(16)
N3 C3 C2 105.86(17)
N3 C3 C5 126.48(17)
C2 C3 C5 127.65(16)
O2 C4 N2 126.8(2)
O2 C4 N3 128.10(18)
N2 C4 N3 105.05(15)
C3 C5 C6 119.01(17)
C3 C5 C10 123.66(15)
C6 C5 C10 117.29(19)
C5 C6 C7 121.61(19)
C6 C7 C8 120.81(17)
O3 C8 C7 125.51(17)
O3 C8 C9 116.0(2)
C7 C8 C9 118.5(2)
O4 C9 C8 117.4(2)
O4 C9 C10 122.46(18)
C8 C9 C10 120.1(2)
C5 C10 C9 121.64(17)
N3 C13 C14 119.39(18)
N3 C13 C18 117.6(2)
C14 C13 C18 122.99(18)
C13 C14 C15 118.0(2)
O5 C15 C14 123.7(2)
O5 C15 C16 115.9(2)
C14 C15 C16 120.4(2)
O6 C16 C15 119.8(2)
O6 C16 C17 120.6(2)
C15 C16 C17 119.6(2)
O7 C17 C16 115.70(19)
O7 C17 C18 124.1(2)
C16 C17 C18 120.2(2)
C13 C18 C17 118.7(2)
N1 C22 C23 117.07(17)
N1 C22 C27 122.24(17)
C23 C22 C27 120.7(2)
C22 C23 C24 120.30(18)
O8 C24 C23 124.95(18)
O8 C24 C25 115.1(2)
C23 C24 C25 119.94(18)
O9 C25 C24 119.85(17)
O9 C25 C26 120.99(19)
C24 C25 C26 119.1(2)
O10 C26 C25 115.3(2)
O10 C26 C27 123.03(17)
C25 C26 C27 121.62(19)
C22 C27 C26 118.26(18)
C1 N1 H1 115.9
C22 N1 H1 115.7
N2 C2 H2 125.4
C3 C2 H2 125.3
C5 C6 H6 119.1
C7 C6 H6 119.2
C6 C7 H7 119.7
C8 C7 H7 119.5
C5 C10 H10 119.2
C9 C10 H10 119.1
O3 C11 H111 109.5
O3 C11 H112 109.4
O3 C11 H113 109.5
H111 C11 H112 109.5
H111 C11 H113 109.5
H112 C11 H113 109.5
O4 C12 H121 107.3
O4 C12 H122 110.7
O4 C12 H123 110.4
H121 C12 H122 109.5
H121 C12 H123 109.5
H122 C12 H123 109.4
C13 C14 H14 121.0
C15 C14 H14 121.0
C13 C18 H18 120.6
C17 C18 H18 120.6
O5 C19 H191 110.0
O5 C19 H192 109.2
O5 C19 H193 109.1
H191 C19 H192 109.5
H191 C19 H193 109.5
H192 C19 H193 109.5
O6 C20 H201 109.0
O6 C20 H202 109.8
O6 C20 H203 109.7
H201 C20 H202 109.5
H201 C20 H203 109.5
H202 C20 H203 109.4
O7 C21 H211 109.3
O7 C21 H212 109.4
O7 C21 H213 109.7
H211 C21 H212 109.5
H211 C21 H213 109.5
H212 C21 H213 109.5
C22 C23 H23 119.8
C24 C23 H23 119.9
C22 C27 H27 120.7
C26 C27 H27 121.0
O8 C28 H281 109.4
O8 C28 H282 109.1
O8 C28 H283 109.9
H281 C28 H282 109.5
H281 C28 H283 109.5
H282 C28 H283 109.5
O9 C29 H291 109.8
O9 C29 H292 109.5
O9 C29 H293 109.1
H291 C29 H292 109.5
H291 C29 H293 109.5
H292 C29 H293 109.5
O10 C30 H301 109.6
O10 C30 H302 109.5
O10 C30 H303 109.3
H301 C30 H302 109.5
H301 C30 H303 109.5
H302 C30 H303 109.5

loop_
_geom_bond_atom_site_label_1
_geom_bond_atom_site_label_2
_geom_bond_distance
O1 C1 1.209(2)
O2 C4 1.226(2)
O3 C8 1.358(3)
O3 C11 1.419(2)
O4 C9 1.370(2)
O4 C12 1.439(4)
O5 C15 1.362(3)
O5 C19 1.422(4)
O6 C16 1.360(2)
O6 C20 1.500(4)
O7 C17 1.360(2)
O7 C21 1.405(4)
O8 C24 1.367(2)
O8 C28 1.417(2)
O9 C25 1.376(3)
O9 C29 1.414(4)
O10 C26 1.367(2)
O10 C30 1.422(2)
N1 C1 1.339(2)
N1 C22 1.403(2)
N2 C1 1.415(2)
N2 C2 1.388(2)
N2 C4 1.392(2)
N3 C3 1.411(2)
N3 C4 1.364(2)
N3 C13 1.450(2)
C2 C3 1.344(3)
C3 C5 1.462(2)
C5 C6 1.377(2)
C5 C10 1.389(3)
C6 C7 1.379(3)
C7 C8 1.368(3)
C8 C9 1.396(2)
C9 C10 1.372(3)
C13 C14 1.363(3)
C13 C18 1.375(3)
C14 C15 1.404(2)
C15 C16 1.384(3)
C16 C17 1.394(4)
C17 C18 1.381(2)
C22 C23 1.376(2)
C22 C27 1.397(2)
C23 C24 1.377(3)
C24 C25 1.399(2)
C25 C26 1.374(2)
C26 C27 1.387(3)
N1 H1 0.860
C2 H2 0.930
C6 H6 0.930
C7 H7 0.930
C10 H10 0.930
C11 H111 0.960
C11 H112 0.960
C11 H113 0.960
C12 H121 0.959
C12 H122 0.961
C12 H123 0.960
C14 H14 0.930
C18 H18 0.930
C19 H191 0.960
C19 H192 0.960
C19 H193 0.960
C20 H201 0.960
C20 H202 0.960
C20 H203 0.960
C21 H211 0.960
C21 H212 0.960
C21 H213 0.960
C23 H23 0.930
C27 H27 0.930
C28 H281 0.960
C28 H282 0.960
C28 H283 0.960
C29 H291 0.960
C29 H292 0.960
C29 H293 0.960
C30 H301 0.960
C30 H302 0.960
C30 H303 0.960

loop_
_geom_contact_atom_site_label_1
_geom_contact_atom_site_label_2
_geom_contact_distance
_geom_contact_site_symmetry_2
O1 O8 3.438(2) 2_756
O1 C14 3.327(2) 2_766
O1 C24 3.569(2) 2_756
O1 C28 3.393(3) 2_756
O2 C11 3.190(2) 1_445
O3 C21 3.505(3) 2_765
O5 C29 3.396(3) 2_656
O6 C12 3.359(6) 2_665
O7 C21 3.455(3) 2_655
O7 C30 3.556(3) 1_454
O8 O1 3.438(2) 2_756
O8 N2 3.518(2) 2_756
O8 C1 3.499(3) 2_756
O8 C2 3.427(3) 2_756
O9 N2 3.573(2) 2_756
O9 N3 3.382(3) 2_756
O9 C3 3.558(3) 2_756
O9 C4 3.413(3) 2_756
O9 C18 3.359(3) 2_756
O10 C20 3.588(5) 1_656
N1 C6 3.267(3) 2_766
N1 C22 3.518(3) 2_756
N1 C23 3.399(3) 2_756
N1 C24 3.584(3) 2_756
N2 O8 3.518(2) 2_756
N2 O9 3.573(2) 2_756
N2 C24 3.478(3) 2_756
N2 C25 3.508(3) 2_756
N3 O9 3.382(3) 2_756
C1 O8 3.499(3) 2_756
C1 C6 3.596(3) 2_766
C1 C23 3.466(3) 2_756
C1 C24 3.295(3) 2_756
C2 O8 3.427(3) 2_756
C3 O9 3.558(3) 2_756
C4 O9 3.413(3) 2_756
C4 C25 3.534(4) 2_756
C6 N1 3.267(3) 2_766
C6 C1 3.596(3) 2_766
C7 C22 3.538(4) 2_766
C11 O2 3.190(2) 1_665
C12 O6 3.359(6) 2_665
C12 C12 3.411(9) 2_765
C14 O1 3.327(2) 2_766
C18 O9 3.359(3) 2_756
C20 O10 3.588(5) 1_454
C20 C29 3.462(6) 2_656
C20 C30 3.551(6) 1_454
C21 O3 3.505(3) 2_765
C21 O7 3.455(3) 2_655
C21 C21 3.553(3) 2_655
C22 N1 3.518(3) 2_756
C22 C7 3.538(4) 2_766
C22 C22 3.460(3) 2_756
C22 C23 3.593(3) 2_756
C23 N1 3.399(3) 2_756
C23 C1 3.466(3) 2_756
C23 C22 3.593(3) 2_756
C24 O1 3.569(2) 2_756
C24 N1 3.584(3) 2_756
C24 N2 3.478(3) 2_756
C24 C1 3.295(3) 2_756
C25 N2 3.508(3) 2_756
C25 C4 3.534(4) 2_756
C28 O1 3.393(3) 2_756
C29 O5 3.396(3) 2_656
C29 C20 3.462(6) 2_656
C30 O7 3.556(3) 1_656
C30 C20 3.551(6) 1_656
O1 H14 2.459 2_766
O1 H23 3.522 2_756
O1 H193 2.774 2_766
O1 H281 3.513 1_665
O1 H283 2.642 2_756
O2 H6 3.074 2_766
O2 H111 3.115 1_445
O2 H112 2.618 1_445
O2 H113 3.354 1_445
O2 H282 2.925 2_656
O3 H201 3.473 1_665
O3 H212 3.455 2_765
O3 H213 2.727 2_765
O3 H301 3.435 2_866
O3 H302 3.268 2_866
O4 H123 3.197 2_765
O4 H202 2.868 2_665
O4 H212 2.952 2_765
O4 H213 3.519 2_765
O5 H122 3.090 2_665
O5 H292 2.990 2_656
O5 H293 2.934 2_656
O5 H303 3.370 2_766
O6 H121 2.989 2_665
O6 H122 2.936 2_665
O6 H292 3.448 2_656
O6 H293 3.452 2_656
O6 H301 3.324 1_454
O6 H303 3.539 1_454
O7 H113 3.464 1_445
O7 H211 3.140 2_655
O7 H213 3.016 2_655
O7 H301 2.617 1_454
O8 H2 3.336 2_756
O8 H111 3.029 2_766
O8 H192 2.739 2_656
O9 H18 2.501 2_756
O9 H192 3.281 2_656
O9 H211 3.431 2_756
O10 H18 3.129 2_756
O10 H112 3.143 2_866
O10 H203 2.650 1_656
O10 H211 2.948 2_756
N1 H6 3.050 2_766
N2 H6 3.443 2_766
C1 H6 3.370 2_766
C1 H14 3.420 2_766
C1 H283 3.329 2_756
C2 H192 3.568 1_655
C2 H281 3.328 1_665
C4 H6 3.353 2_766
C5 H191 2.948 1_655
C5 H192 3.501 1_655
C6 H1 3.292 2_766
C6 H191 3.034 1_655
C6 H282 3.450 1_665
C6 H283 3.561 1_665
C7 H191 3.152 1_655
C7 H302 3.453 2_866
C8 H191 3.199 1_655
C8 H302 3.357 2_866
C9 H191 3.122 1_655
C10 H191 2.983 1_655
C11 H201 3.483 1_665
C11 H213 3.257 2_765
C11 H282 3.546 2_766
C11 H293 3.241 2_766
C11 H302 3.261 2_866
C12 H122 3.368 2_765
C12 H123 2.737 2_765
C12 H202 3.101 2_665
C12 H212 3.547 2_765
C13 H113 3.204 1_445
C14 H113 3.453 1_445
C14 H281 3.463 2_656
C15 H113 3.370 1_445
C15 H293 3.043 2_656
C16 H113 3.074 1_445
C16 H293 3.304 2_656
C17 H113 2.835 1_445
C18 H112 3.508 1_445
C18 H113 2.886 1_445
C19 H292 3.425 2_656
C19 H293 3.349 2_656
C19 H302 3.277 2_766
C19 H303 3.420 2_766
C20 H121 3.494 2_665
C20 H122 3.334 2_665
C20 H211 3.329 2_655
C20 H213 3.430 2_655
C20 H291 3.332 1_454
C20 H291 3.290 2_656
C20 H292 3.243 2_656
C20 H293 3.277 2_656
C20 H301 3.159 1_454
C20 H303 3.407 1_454
C21 H201 3.323 2_655
C21 H203 3.369 2_655
C21 H211 3.382 2_655
C21 H213 3.270 2_655
C21 H291 3.582 2_756
C21 H292 3.440 2_756
C21 H301 3.166 1_454
C22 H7 3.590 2_766
C23 H7 3.346 2_766
C23 H111 3.271 2_766
C24 H111 2.957 2_766
C25 H18 3.476 2_756
C25 H111 3.511 2_766
C27 H1 3.583 2_756
C28 H2 3.127 1_445
C28 H6 3.079 1_445
C28 H111 3.315 2_766
C28 H192 3.358 2_656
C29 H18 3.164 2_756
C29 H192 3.229 2_656
C29 H201 3.091 2_656
C29 H202 3.133 2_656
C29 H211 3.387 2_756
C29 H212 3.388 2_756
C30 H112 3.053 2_866
C30 H191 3.534 2_766
C30 H193 3.333 2_766
C30 H203 2.686 1_656
C30 H211 3.564 2_756
H1 C6 3.292 2_766
H1 C27 3.583 2_756
H1 H6 2.870 2_766
H2 O8 3.336 2_756
H2 C28 3.127 1_665
H2 H14 3.416 2_766
H2 H192 3.345 1_655
H2 H281 2.401 1_665
H2 H282 3.284 1_665
H2 H283 3.268 1_665
H2 H283 3.522 2_756
H6 O2 3.074 2_766
H6 N1 3.050 2_766
H6 N2 3.443 2_766
H6 C1 3.370 2_766
H6 C4 3.353 2_766
H6 C28 3.079 1_665
H6 H1 2.870 2_766
H6 H191 3.536 1_655
H6 H281 3.045 1_665
H6 H282 2.654 1_665
H6 H283 3.031 1_665
H7 C22 3.590 2_766
H7 C23 3.346 2_766
H7 H23 3.261 2_766
H7 H282 3.586 1_665
H7 H282 3.576 2_766
H7 H302 3.353 2_866
H10 H191 3.454 1_655
H14 O1 2.459 2_766
H14 C1 3.420 2_766
H14 H2 3.416 2_766
H14 H27 3.457 2_766
H14 H281 2.890 2_656
H18 O9 2.501 2_756
H18 O10 3.129 2_756
H18 C25 3.476 2_756
H18 C29 3.164 2_756
H18 H112 3.531 1_445
H18 H113 3.262 1_445
H18 H291 3.399 2_756
H18 H292 2.976 2_756
H23 O1 3.522 2_756
H23 H7 3.261 2_766
H23 H27 3.541 2_756
H23 H111 3.442 2_766
H27 H14 3.457 2_766
H27 H23 3.541 2_756
H27 H193 2.905 2_766
H111 O2 3.115 1_665
H111 O8 3.029 2_766
H111 C23 3.271 2_766
H111 C24 2.957 2_766
H111 C25 3.511 2_766
H111 C28 3.315 2_766
H111 H23 3.442 2_766
H111 H282 2.719 2_766
H111 H293 2.909 2_766
H112 O2 2.618 1_665
H112 O10 3.143 2_866
H112 C18 3.508 1_665
H112 C30 3.053 2_866
H112 H18 3.531 1_665
H112 H213 3.502 2_765
H112 H301 3.131 2_866
H112 H302 2.508 2_866
H113 O2 3.354 1_665
H113 O7 3.464 1_665
H113 C13 3.204 1_665
H113 C14 3.453 1_665
H113 C15 3.370 1_665
H113 C16 3.074 1_665
H113 C17 2.835 1_665
H113 C18 2.886 1_665
H113 H18 3.262 1_665
H113 H201 2.741 1_665
H113 H213 2.949 2_765
H113 H293 2.852 2_766
H121 O6 2.989 2_665
H121 C20 3.494 2_665
H121 H202 3.125 2_665
H122 O5 3.090 2_665
H122 O6 2.936 2_665
H122 C12 3.368 2_765
H122 C20 3.334 2_665
H122 H122 3.591 2_765
H122 H123 2.566 2_765
H122 H202 2.786 2_665
H122 H212 3.249 2_765
H122 H292 2.850 1_564
H123 O4 3.197 2_765
H123 C12 2.737 2_765
H123 H122 2.566 2_765
H123 H123 2.277 2_765
H191 C5 2.948 1_455
H191 C6 3.034 1_455
H191 C7 3.152 1_455
H191 C8 3.199 1_455
H191 C9 3.122 1_455
H191 C10 2.983 1_455
H191 C30 3.534 2_766
H191 H6 3.536 1_455
H191 H10 3.454 1_455
H191 H292 3.548 2_656
H191 H302 2.949 2_766
H191 H303 3.453 2_766
H192 O8 2.739 2_656
H192 O9 3.281 2_656
H192 C2 3.568 1_455
H192 C5 3.501 1_455
H192 C28 3.358 2_656
H192 C29 3.229 2_656
H192 H2 3.345 1_455
H192 H281 2.945 2_656
H192 H292 3.126 2_656
H192 H293 2.826 2_656
H193 O1 2.774 2_766
H193 C30 3.333 2_766
H193 H27 2.905 2_766
H193 H281 3.502 2_656
H193 H283 3.172 1_565
H193 H302 2.855 2_766
H193 H303 2.946 2_766
H201 O3 3.473 1_445
H201 C11 3.483 1_445
H201 C21 3.323 2_655
H201 C29 3.091 2_656
H201 H113 2.741 1_445
H201 H211 3.078 2_655
H201 H213 2.779 2_655
H201 H291 3.475 1_454
H201 H291 2.841 2_656
H201 H292 3.145 2_656
H201 H293 2.774 2_656
H202 O4 2.868 2_665
H202 C12 3.101 2_665
H202 C29 3.133 2_656
H202 H121 3.125 2_665
H202 H122 2.786 2_665
H202 H291 3.128 1_454
H202 H291 2.904 2_656
H202 H292 2.766 2_656
H202 H293 3.220 2_656
H203 O10 2.650 1_454
H203 C21 3.369 2_655
H203 C30 2.686 1_454
H203 H211 2.704 2_655
H203 H213 3.210 2_655
H203 H291 2.875 1_454
H203 H301 2.345 1_454
H203 H303 2.686 1_454
H211 O7 3.140 2_655
H211 O9 3.431 2_756
H211 O10 2.948 2_756
H211 C20 3.329 2_655
H211 C21 3.382 2_655
H211 C29 3.387 2_756
H211 C30 3.564 2_756
H211 H201 3.078 2_655
H211 H203 2.704 2_655
H211 H211 3.478 2_655
H211 H213 2.982 2_655
H211 H291 3.041 2_756
H211 H292 3.215 2_756
H211 H301 3.133 2_756
H212 O3 3.455 2_765
H212 O4 2.952 2_765
H212 C12 3.547 2_765
H212 C29 3.388 2_756
H212 H122 3.249 2_765
H212 H291 3.296 2_756
H212 H292 2.794 2_756
H212 H301 3.557 1_454
H213 O3 2.727 2_765
H213 O4 3.519 2_765
H213 O7 3.016 2_655
H213 C11 3.257 2_765
H213 C20 3.430 2_655
H213 C21 3.270 2_655
H213 H112 3.502 2_765
H213 H113 2.949 2_765
H213 H201 2.779 2_655
H213 H203 3.210 2_655
H213 H211 2.982 2_655
H213 H213 3.256 2_655
H213 H301 2.801 1_454
H281 O1 3.513 1_445
H281 C2 3.328 1_445
H281 C14 3.463 2_656
H281 H2 2.401 1_445
H281 H6 3.045 1_445
H281 H14 2.890 2_656
H281 H192 2.945 2_656
H281 H193 3.502 2_656
H281 H281 3.364 64602
H282 O2 2.925 2_656
H282 C6 3.450 1_445
H282 C11 3.546 2_766
H282 H2 3.284 1_445
H282 H6 2.654 1_445
H282 H7 3.586 1_445
H282 H7 3.576 2_766
H282 H111 2.719 2_766
H283 O1 2.642 2_756
H283 C1 3.329 2_756
H283 C6 3.561 1_445
H283 H2 3.268 1_445
H283 H2 3.522 2_756
H283 H6 3.031 1_445
H283 H193 3.172 1_545
H291 C20 3.332 1_656
H291 C20 3.290 2_656
H291 C21 3.582 2_756
H291 H18 3.399 2_756
H291 H201 3.475 1_656
H291 H201 2.841 2_656
H291 H202 3.128 1_656
H291 H202 2.904 2_656
H291 H203 2.875 1_656
H291 H211 3.041 2_756
H291 H212 3.296 2_756
H292 O5 2.990 2_656
H292 O6 3.448 2_656
H292 C19 3.425 2_656
H292 C20 3.243 2_656
H292 C21 3.440 2_756
H292 H18 2.976 2_756
H292 H122 2.850 1_546
H292 H191 3.548 2_656
H292 H192 3.126 2_656
H292 H201 3.145 2_656
H292 H202 2.766 2_656
H292 H211 3.215 2_756
H292 H212 2.794 2_756
H293 O5 2.934 2_656
H293 O6 3.452 2_656
H293 C11 3.241 2_766
H293 C15 3.043 2_656
H293 C16 3.304 2_656
H293 C19 3.349 2_656
H293 C20 3.277 2_656
H293 H111 2.909 2_766
H293 H113 2.852 2_766
H293 H192 2.826 2_656
H293 H201 2.774 2_656
H293 H202 3.220 2_656
H301 O3 3.435 2_866
H301 O6 3.324 1_656
H301 O7 2.617 1_656
H301 C20 3.159 1_656
H301 C21 3.166 1_656
H301 H112 3.131 2_866
H301 H203 2.345 1_656
H301 H211 3.133 2_756
H301 H212 3.557 1_656
H301 H213 2.801 1_656
H302 O3 3.268 2_866
H302 C7 3.453 2_866
H302 C8 3.357 2_866
H302 C11 3.261 2_866
H302 C19 3.277 2_766
H302 H7 3.353 2_866
H302 H112 2.508 2_866
H302 H191 2.949 2_766
H302 H193 2.855 2_766
H303 O5 3.370 2_766
H303 O6 3.539 1_656
H303 C19 3.420 2_766
H303 C20 3.407 1_656
H303 H191 3.453 2_766
H303 H193 2.946 2_766
H303 H203 2.686 1_656

loop_
_geom_hbond_atom_site_label_D
_geom_hbond_atom_site_label_H
_geom_hbond_atom_site_label_A
_geom_hbond_distance_DH
_geom_hbond_distance_HA
_geom_hbond_distance_DA
_geom_hbond_angle_DHA
_geom_hbond_publ_flag
N1 H1 O2 0.860 1.967 2.698(2) 142 no

loop_
_geom_torsion_atom_site_label_1
_geom_torsion_atom_site_label_2
_geom_torsion_atom_site_label_3
_geom_torsion_atom_site_label_4
_geom_torsion
C11 O3 C8 C7 -2.5(4)
C11 O3 C8 C9 176.0(2)
C12 O4 C9 C8 179.7(3)
C12 O4 C9 C10 0.1(3)
C19 O5 C15 C14 -12.8(3)
C19 O5 C15 C16 168.9(2)
C20 O6 C16 C15 -116.8(3)
C20 O6 C16 C17 64.5(3)
C21 O7 C17 C16 171.8(2)
C21 O7 C17 C18 -8.6(3)
C28 O8 C24 C23 -3.6(4)
C28 O8 C24 C25 177.4(2)
C29 O9 C25 C24 -88.7(2)
C29 O9 C25 C26 92.0(3)
C30 O10 C26 C25 -177.5(2)
C30 O10 C26 C27 3.6(4)
C1 N1 C22 C23 -175.5(2)
C1 N1 C22 C27 3.1(4)
C22 N1 C1 O1 1.4(4)
C22 N1 C1 N2 -178.4(2)
C1 N2 C2 C3 177.0(2)
C2 N2 C1 O1 5.9(3)
C2 N2 C1 N1 -174.3(2)
C1 N2 C4 O2 4.1(4)
C1 N2 C4 N3 -176.7(2)
C4 N2 C1 O1 -178.4(2)
C4 N2 C1 N1 1.4(3)
C2 N2 C4 O2 -179.7(2)
C2 N2 C4 N3 -0.5(2)
C4 N2 C2 C3 0.6(2)
C3 N3 C4 O2 179.4(2)
C3 N3 C4 N2 0.2(2)
C4 N3 C3 C2 0.2(2)
C4 N3 C3 C5 179.1(2)
C3 N3 C13 C14 -87.0(2)
C3 N3 C13 C18 92.1(2)
C13 N3 C3 C2 -174.4(2)
C13 N3 C3 C5 4.5(3)
C4 N3 C13 C14 98.9(2)
C4 N3 C13 C18 -82.0(2)
C13 N3 C4 O2 -5.5(4)
C13 N3 C4 N2 175.2(2)
N2 C2 C3 N3 -0.5(2)
N2 C2 C3 C5 -179.4(2)
N3 C3 C5 C6 152.9(2)
N3 C3 C5 C10 -29.6(4)
C2 C3 C5 C6 -28.4(4)
C2 C3 C5 C10 149.1(2)
C3 C5 C6 C7 176.0(2)
C3 C5 C10 C9 -176.9(2)
C6 C5 C10 C9 0.6(4)
C10 C5 C6 C7 -1.7(4)
C5 C6 C7 C8 1.0(4)
C6 C7 C8 O3 179.1(2)
C6 C7 C8 C9 0.7(4)
O3 C8 C9 O4 0.2(4)
O3 C8 C9 C10 179.7(2)
C7 C8 C9 O4 178.8(2)
C7 C8 C9 C10 -1.7(4)
O4 C9 C10 C5 -179.5(2)
C8 C9 C10 C5 1.0(4)
N3 C13 C14 C15 179.18(18)
N3 C13 C18 C17 -177.22(18)
C14 C13 C18 C17 1.9(3)
C18 C13 C14 C15 0.1(2)
C13 C14 C15 O5 -179.1(2)
C13 C14 C15 C16 -1.0(3)
O5 C15 C16 O6 -0.6(3)
O5 C15 C16 C17 178.2(2)
C14 C15 C16 O6 -178.9(2)
C14 C15 C16 C17 -0.1(3)
O6 C16 C17 O7 0.5(3)
O6 C16 C17 C18 -179.14(19)
C15 C16 C17 O7 -178.2(2)
C15 C16 C17 C18 2.1(3)
O7 C17 C18 C13 177.42(19)
C16 C17 C18 C13 -3.0(3)
N1 C22 C23 C24 179.4(2)
N1 C22 C27 C26 -179.7(2)
C23 C22 C27 C26 -1.1(4)
C27 C22 C23 C24 0.7(4)
C22 C23 C24 O8 179.7(2)
C22 C23 C24 C25 -1.3(4)
O8 C24 C25 O9 2.0(3)
O8 C24 C25 C26 -178.7(2)
C23 C24 C25 O9 -177.1(2)
C23 C24 C25 C26 2.2(4)
O9 C25 C26 O10 -2.3(3)
O9 C25 C26 C27 176.6(2)
C24 C25 C26 O10 178.4(2)
C24 C25 C26 C27 -2.7(4)
O10 C26 C27 C22 -179.1(2)
C25 C26 C27 C22 2.1(4)

loop_
_cod_related_entry_id
_cod_related_entry_database
_cod_related_entry_code
1 ChemSpider 21126723
